data_7124084
loop_
_publ_author_name
'Crocker, Reece Douglas'
'Zhang, Bolong'
'Pace, Domenic Paul'
'Wong, Wallace Wing Ho'
'Nguyen, Thanh Vinh'

_publ_section_title
;
 Tetrabenzo[5.7]Fulvalene: A Forgotten Aggregation Induced-Emission
 Luminogen
;
_journal_name_full 'Chemical Communications'
_journal_paper_doi 10.1039/C9CC06289K
_journal_year 2019
_chemical_formula_moiety 'C28 H18'
_chemical_formula_sum 'C28 H18'
_chemical_formula_weight 354.42
_chemical_name_systematic Tetrabenzo[5,7]fulvalene
_space_group_crystal_system orthorhombic
_space_group_IT_number 62
_space_group_name_Hall '-P 2ac 2n'
_space_group_name_H-M_alt 'P n m a'
_symmetry_space_group_name_Hall '-P 2ac 2n'
_symmetry_space_group_name_H-M 'P n m a'
_atom_sites_solution_hydrogens geom
_atom_sites_solution_primary dual
_audit_block_doi 10.5517/ccdc.csd.cc2246ct
_audit_creation_date 2019-03-14
_audit_creation_method
;
Olex2 1.2
(compiled 2018.05.29 svn.r3508 for OlexSys, GUI svn.r5506)
;
_audit_update_record
;
2019-04-17 deposited with the CCDC.    2019-08-29 downloaded from the CCDC.
;
_cell_angle_alpha 90
_cell_angle_beta 90
_cell_angle_gamma 90
_cell_formula_units_Z 4
_cell_length_a 7.9396(10)
_cell_length_b 19.416(2)
_cell_length_c 11.7318(11)
_cell_measurement_reflns_used 9962
_cell_measurement_temperature 100.93
_cell_measurement_theta_max 27.36
_cell_measurement_theta_min 3.10
_cell_volume 1808.5(3)
_computing_cell_refinement 'SAINT V8.38A (?, 2016)'
_computing_data_reduction 'SAINT V8.38A (?, 2016)'
_computing_molecular_graphics 'Olex2 (Dolomanov et al., 2009)'
_computing_publication_material 'Olex2 (Dolomanov et al., 2009)'
_computing_structure_refinement 'ShelXL (Sheldrick, 2015)'
_computing_structure_solution 'ShelXT (Sheldrick, 2015)'
_diffrn_ambient_temperature 100.93
_diffrn_measured_fraction_theta_full 0.999
_diffrn_measured_fraction_theta_max 0.999
_diffrn_measurement_device_type 'Bruker D8Quest'
_diffrn_measurement_method '\f and \w scans'
_diffrn_radiation_type MoK\a
_diffrn_radiation_wavelength 0.71073
_diffrn_reflns_av_R_equivalents 0.0768
_diffrn_reflns_av_unetI/netI 0.0203
_diffrn_reflns_Laue_measured_fraction_full 0.999
_diffrn_reflns_Laue_measured_fraction_max 0.999
_diffrn_reflns_limit_h_max 10
_diffrn_reflns_limit_h_min -10
_diffrn_reflns_limit_k_max 25
_diffrn_reflns_limit_k_min -25
_diffrn_reflns_limit_l_max 15
_diffrn_reflns_limit_l_min -14
_diffrn_reflns_number 58565
_diffrn_reflns_point_group_measured_fraction_full 0.999
_diffrn_reflns_point_group_measured_fraction_max 0.999
_diffrn_reflns_theta_full 25.242
_diffrn_reflns_theta_max 27.504
_diffrn_reflns_theta_min 3.098
_diffrn_standards_number 0
_exptl_absorpt_coefficient_mu 0.074
_exptl_absorpt_correction_T_max 0.7456
_exptl_absorpt_correction_T_min 0.6769
_exptl_absorpt_correction_type multi-scan
_exptl_absorpt_process_details
'SADABS-2016/2 (Bruker,2016/2) was used for absorption correction. wR2(int) was 0.1834 before and 0.0679 after correction. The Ratio of minimum to maximum transmission is 0.9079. The \l/2 correction factor is Not present.'
_exptl_crystal_colour 'clear colourless'
_exptl_crystal_colour_lustre clear
_exptl_crystal_colour_primary colourless
_exptl_crystal_density_diffrn 1.302
_exptl_crystal_description block
_exptl_crystal_F_000 744
_exptl_crystal_recrystallization_method 'Hot Toluene'
_exptl_crystal_size_max 0.227
_exptl_crystal_size_mid 0.072
_exptl_crystal_size_min 0.069
_refine_diff_density_max 0.223
_refine_diff_density_min -0.225
_refine_diff_density_rms 0.048
_refine_ls_extinction_method none
_refine_ls_goodness_of_fit_ref 1.084
_refine_ls_hydrogen_treatment constr
_refine_ls_matrix_type full
_refine_ls_number_parameters 130
_refine_ls_number_reflns 2140
_refine_ls_number_restraints 0
_refine_ls_restrained_S_all 1.084
_refine_ls_R_factor_all 0.0494
_refine_ls_R_factor_gt 0.0386
_refine_ls_shift/su_max 0.000
_refine_ls_shift/su_mean 0.000
_refine_ls_structure_factor_coef Fsqd
_refine_ls_weighting_details 'w=1/[\s^2^(Fo^2^)+(0.0333P)^2^+1.0056P] where P=(Fo^2^+2Fc^2^)/3'
_refine_ls_weighting_scheme calc
_refine_ls_wR_factor_gt 0.0879
_refine_ls_wR_factor_ref 0.0952
_reflns_Friedel_coverage 0.000
_reflns_number_gt 1803
_reflns_number_total 2140
_reflns_threshold_expression 'I > 2\s(I)'
_cod_data_source_file c9cc06289k2.cif
_cod_data_source_block reece_57bistricyc_aie2_0m_a
_cod_original_cell_volume 1808.6(3)
_cod_database_code 7124084
_shelx_shelxl_version_number 2018/3
_shelx_space_group_comment
;
The symmetry employed for this shelxl refinement is uniquely defined
by the following loop, which should always be used as a source of
symmetry information in preference to the above space-group names.
They are only intended as comments.
;
_olex2_refinement_description
;
1. Fixed Uiso
 At 1.2 times of:
  All C(H) groups
2.a Aromatic/amide H refined with riding coordinates:
 C13(H13), C3(H3), C15(H15), C22(H22), C2(H2), C1(H1), C19(H19), C20(H20),
 C21(H21)
;
_olex2_submission_original_sample_id GC-049
_olex2_submission_special_instructions 'No special instructions were received'

loop_
_space_group_symop_operation_xyz
'x, y, z'
'-x+1/2, -y, z+1/2'
'-x, y+1/2, -z'
'x+1/2, -y+1/2, -z+1/2'
'-x, -y, -z'
'x-1/2, y, -z-1/2'
'x, -y-1/2, z'
'-x-1/2, y-1/2, z-1/2'

loop_
_atom_site_label
_atom_site_type_symbol
_atom_site_fract_x
_atom_site_fract_y
_atom_site_fract_z
_atom_site_U_iso_or_equiv
_atom_site_adp_type
_atom_site_occupancy
_atom_site_site_symmetry_order
_atom_site_calc_flag
_atom_site_refinement_flags_posn
_atom_site_refinement_flags_adp
_atom_site_refinement_flags_occupancy
C5 C 0.7453(2) 0.250000 0.54858(13) 0.0155(3) Uani 1 2 d S T P
C16 C 0.6037(2) 0.250000 0.48499(14) 0.0164(3) Uani 1 2 d S T P
C4 C 0.83305(14) 0.31321(6) 0.58813(10) 0.0159(2) Uani 1 1 d . . .
C14 C 0.82908(14) 0.33017(6) 0.70457(10) 0.0166(2) Uani 1 1 d . . .
C13 C 0.75741(14) 0.28459(6) 0.79134(10) 0.0181(2) Uani 1 1 d . . .
H13 H 0.705117 0.306343 0.854647 0.022 Uiso 1 1 calc R . .
C18 C 0.38118(15) 0.21228(6) 0.36732(10) 0.0187(3) Uani 1 1 d . . .
C17 C 0.51113(15) 0.18895(6) 0.43974(9) 0.0171(3) Uani 1 1 d . . .
C3 C 0.92308(15) 0.35418(6) 0.51139(10) 0.0192(3) Uani 1 1 d . . .
H3 H 0.931089 0.340845 0.433671 0.023 Uiso 1 1 calc R . .
C15 C 0.90108(16) 0.39313(6) 0.73851(11) 0.0196(3) Uani 1 1 d . . .
H15 H 0.891461 0.407481 0.815650 0.024 Uiso 1 1 calc R . .
C22 C 0.53260(16) 0.11813(6) 0.45529(10) 0.0195(3) Uani 1 1 d . . .
H22 H 0.616707 0.101248 0.505653 0.023 Uiso 1 1 calc R . .
C2 C 1.00073(16) 0.41415(6) 0.54807(11) 0.0211(3) Uani 1 1 d . . .
H2 H 1.064017 0.441288 0.496049 0.025 Uiso 1 1 calc R . .
C1 C 0.98564(16) 0.43448(6) 0.66141(11) 0.0211(3) Uani 1 1 d . . .
H1 H 1.033507 0.476824 0.685839 0.025 Uiso 1 1 calc R . .
C19 C 0.27843(16) 0.16656(7) 0.30819(10) 0.0225(3) Uani 1 1 d . . .
H19 H 0.192068 0.183101 0.259283 0.027 Uiso 1 1 calc R . .
C20 C 0.30430(17) 0.09639(7) 0.32190(11) 0.0249(3) Uani 1 1 d . . .
H20 H 0.236964 0.064479 0.280781 0.030 Uiso 1 1 calc R . .
C21 C 0.42891(16) 0.07255(7) 0.39590(10) 0.0231(3) Uani 1 1 d . . .
H21 H 0.443429 0.024368 0.406024 0.028 Uiso 1 1 calc R . .

loop_
_atom_site_aniso_label
_atom_site_aniso_U_11
_atom_site_aniso_U_22
_atom_site_aniso_U_33
_atom_site_aniso_U_23
_atom_site_aniso_U_13
_atom_site_aniso_U_12
C5 0.0174(8) 0.0160(8) 0.0132(7) 0.000 0.0006(6) 0.000
C16 0.0179(8) 0.0172(8) 0.0141(7) 0.000 0.0023(6) 0.000
C4 0.0147(5) 0.0143(5) 0.0188(6) 0.0003(4) -0.0028(4) 0.0020(4)
C14 0.0142(5) 0.0164(6) 0.0190(5) -0.0006(5) -0.0011(4) 0.0019(4)
C13 0.0158(5) 0.0221(6) 0.0164(5) -0.0019(5) 0.0000(4) 0.0008(5)
C18 0.0160(5) 0.0260(7) 0.0142(5) -0.0009(5) 0.0015(4) -0.0004(5)
C17 0.0155(5) 0.0222(6) 0.0136(5) -0.0014(4) 0.0011(4) -0.0018(5)
C3 0.0189(6) 0.0203(6) 0.0184(6) 0.0020(5) -0.0009(5) 0.0025(5)
C15 0.0200(6) 0.0177(6) 0.0211(6) -0.0036(5) -0.0028(5) 0.0021(5)
C22 0.0186(6) 0.0222(6) 0.0179(5) -0.0009(5) 0.0003(4) -0.0017(5)
C2 0.0191(6) 0.0179(6) 0.0264(6) 0.0050(5) 0.0015(5) 0.0000(5)
C1 0.0200(6) 0.0137(5) 0.0296(6) -0.0013(5) -0.0032(5) 0.0000(5)
C19 0.0177(6) 0.0327(7) 0.0173(6) -0.0027(5) -0.0025(5) -0.0024(5)
C20 0.0225(6) 0.0305(7) 0.0216(6) -0.0073(5) -0.0004(5) -0.0068(5)
C21 0.0235(6) 0.0231(6) 0.0228(6) -0.0034(5) 0.0019(5) -0.0045(5)

loop_
_atom_type_symbol
_atom_type_description
_atom_type_scat_dispersion_real
_atom_type_scat_dispersion_imag
_atom_type_scat_source
C C 0.0033 0.0016 'International Tables Vol C Tables 4.2.6.8 and 6.1.1.4'
H H 0.0000 0.0000 'International Tables Vol C Tables 4.2.6.8 and 6.1.1.4'

loop_
_geom_angle_atom_site_label_1
_geom_angle_atom_site_label_2
_geom_angle_atom_site_label_3
_geom_angle
_geom_angle_site_symmetry_1
_geom_angle_site_symmetry_3
C16 C5 C4 124.29(7) . 7_565
C16 C5 C4 124.29(7) . .
C4 C5 C4 111.42(14) 7_565 .
C5 C16 C17 127.37(7) . .
C5 C16 C17 127.37(7) . 7_565
C17 C16 C17 105.19(14) . 7_565
C14 C4 C5 119.12(11) . .
C3 C4 C5 120.57(11) . .
C3 C4 C14 120.27(11) . .
C4 C14 C13 122.88(11) . .
C4 C14 C15 118.00(11) . .
C15 C14 C13 119.10(11) . .
C14 C13 H13 116.4 . .
C13 C13 C14 127.20(6) 7_565 .
C13 C13 H13 116.4 7_565 .
C17 C18 C18 108.73(7) . 7_565
C19 C18 C18 129.66(8) . 7_565
C19 C18 C17 121.61(12) . .
C18 C17 C16 108.61(11) . .
C22 C17 C16 132.46(11) . .
C22 C17 C18 118.93(11) . .
C4 C3 H3 119.8 . .
C2 C3 C4 120.37(11) . .
C2 C3 H3 119.8 . .
C14 C15 H15 119.5 . .
C1 C15 C14 121.09(11) . .
C1 C15 H15 119.5 . .
C17 C22 H22 120.4 . .
C21 C22 C17 119.14(12) . .
C21 C22 H22 120.4 . .
C3 C2 H2 120.1 . .
C3 C2 C1 119.76(11) . .
C1 C2 H2 120.1 . .
C15 C1 C2 120.12(11) . .
C15 C1 H1 119.9 . .
C2 C1 H1 119.9 . .
C18 C19 H19 120.6 . .
C20 C19 C18 118.83(12) . .
C20 C19 H19 120.6 . .
C19 C20 H20 119.9 . .
C19 C20 C21 120.20(12) . .
C21 C20 H20 119.9 . .
C22 C21 C20 121.24(12) . .
C22 C21 H21 119.4 . .
C20 C21 H21 119.4 . .

loop_
_geom_bond_atom_site_label_1
_geom_bond_atom_site_label_2
_geom_bond_distance
_geom_bond_site_symmetry_2
C5 C16 1.350(2) .
C5 C4 1.4856(14) 7_565
C5 C4 1.4856(15) .
C16 C17 1.4923(15) .
C16 C17 1.4923(15) 7_565
C4 C14 1.4055(16) .
C4 C3 1.3980(17) .
C14 C13 1.4640(16) .
C14 C15 1.4070(16) .
C13 C13 1.343(2) 7_565
C13 H13 0.9500 .
C18 C18 1.465(3) 7_565
C18 C17 1.4112(16) .
C18 C19 1.3909(17) .
C17 C22 1.3975(17) .
C3 H3 0.9500 .
C3 C2 1.3860(17) .
C15 H15 0.9500 .
C15 C1 1.3833(17) .
C22 H22 0.9500 .
C22 C21 1.3952(17) .
C2 H2 0.9500 .
C2 C1 1.3922(18) .
C1 H1 0.9500 .
C19 H19 0.9500 .
C19 C20 1.3872(19) .
C20 H20 0.9500 .
C20 C21 1.3953(19) .
C21 H21 0.9500 .
